data_4086317
loop_
_publ_author_name
'Yousif, Maryam'
'Tjapkes, Daniel J.'
'Lord, Richard L.'
'Groysman, Stanislav'

_publ_section_title
;
 Catalytic Formation of Asymmetric Carbodiimides at Mononuclear
 Chromium(II/IV) Bis(alkoxide) Complexes
;
_journal_issue 20
_journal_name_full Organometallics
_journal_page_first 5119
_journal_paper_doi 10.1021/acs.organomet.5b00703
_journal_volume 34
_journal_year 2015
_chemical_formula_sum 'C72 H66 Cr2 O4'
_chemical_formula_weight 1099.25
_chemical_name_systematic
; 
 ? 
;
_space_group_IT_number 2
_symmetry_cell_setting triclinic
_symmetry_space_group_name_Hall '-P 1'
_symmetry_space_group_name_H-M 'P -1'
_atom_sites_solution_hydrogens geom
_atom_sites_solution_primary direct
_atom_sites_solution_secondary difmap
_audit_creation_method SHELXL-97
_cell_angle_alpha 92.830(2)
_cell_angle_beta 103.028(2)
_cell_angle_gamma 97.627(2)
_cell_formula_units_Z 2
_cell_length_a 11.2537(7)
_cell_length_b 15.7690(10)
_cell_length_c 18.3056(10)
_cell_measurement_temperature 100(2)
_cell_volume 3126.3(3)
_computing_structure_refinement 'SHELXL-97 (Sheldrick, 1997)'
_computing_structure_solution 'SHELXS-97 (Sheldrick, 1990)'
_diffrn_ambient_temperature 100(2)
_diffrn_measured_fraction_theta_full 0.985
_diffrn_measured_fraction_theta_max 0.985
_diffrn_measurement_device_type 'Bruker Apex2'
_diffrn_radiation_monochromator graphite
_diffrn_radiation_source 'fine-focus sealed tube'
_diffrn_radiation_type MoK\a
_diffrn_radiation_wavelength 0.71073
_diffrn_reflns_av_R_equivalents 0.0440
_diffrn_reflns_av_sigmaI/netI 0.0634
_diffrn_reflns_limit_h_max 13
_diffrn_reflns_limit_h_min -12
_diffrn_reflns_limit_k_max 19
_diffrn_reflns_limit_k_min -19
_diffrn_reflns_limit_l_max 22
_diffrn_reflns_limit_l_min -21
_diffrn_reflns_number 39410
_diffrn_reflns_theta_full 25.76
_diffrn_reflns_theta_max 25.76
_diffrn_reflns_theta_min 1.15
_exptl_absorpt_coefficient_mu 0.394
_exptl_absorpt_correction_T_max 0.9617
_exptl_absorpt_correction_T_min 0.9254
_exptl_absorpt_correction_type empirical
_exptl_absorpt_process_details SADABS
_exptl_crystal_colour green
_exptl_crystal_density_diffrn 1.168
_exptl_crystal_density_method 'not measured'
_exptl_crystal_description prisms
_exptl_crystal_F_000 1156
_exptl_crystal_size_max 0.20
_exptl_crystal_size_mid 0.15
_exptl_crystal_size_min 0.10
_refine_diff_density_max 0.798
_refine_diff_density_min -0.762
_refine_diff_density_rms 0.069
_refine_ls_extinction_method none
_refine_ls_goodness_of_fit_ref 1.244
_refine_ls_hydrogen_treatment constr
_refine_ls_matrix_type full
_refine_ls_number_parameters 675
_refine_ls_number_reflns 11820
_refine_ls_number_restraints 0
_refine_ls_restrained_S_all 1.244
_refine_ls_R_factor_all 0.0837
_refine_ls_R_factor_gt 0.0517
_refine_ls_shift/su_max 0.003
_refine_ls_shift/su_mean 0.000
_refine_ls_structure_factor_coef Fsqd
_refine_ls_weighting_details 'calc w=1/[\s^2^(Fo^2^)+(0.0618P)^2^+0.0000P] where P=(Fo^2^+2Fc^2^)/3'
_refine_ls_weighting_scheme calc
_refine_ls_wR_factor_gt 0.1269
_refine_ls_wR_factor_ref 0.1396
_reflns_number_gt 8460
_reflns_number_total 11820
_reflns_threshold_expression >2sigma(I)
_cod_data_source_file om5b00703_si_001.cif
_cod_data_source_block sg476_0m
_cod_depositor_comments 'Adding full bibliography for 4086317--4086323.cif.'
_cod_original_sg_symbol_H-M P-1
_cod_database_code 4086317

loop_
_symmetry_equiv_pos_as_xyz
'x, y, z'
'-x, -y, -z'

loop_
_atom_site_label
_atom_site_type_symbol
_atom_site_fract_x
_atom_site_fract_y
_atom_site_fract_z
_atom_site_U_iso_or_equiv
_atom_site_adp_type
_atom_site_occupancy
_atom_site_symmetry_multiplicity
_atom_site_calc_flag
_atom_site_refinement_flags
_atom_site_disorder_assembly
_atom_site_disorder_group
Cr1 Cr 0.96047(4) 0.66835(3) 0.76736(2) 0.01401(13) Uani 1 1 d . . .
Cr2 Cr 0.94958(4) 0.82427(3) 0.72071(2) 0.01353(13) Uani 1 1 d . . .
O1 O 0.88825(15) 0.70774(11) 0.66731(9) 0.0148(4) Uani 1 1 d . . .
O4 O 1.04702(15) 0.92589(11) 0.71600(9) 0.0156(4) Uani 1 1 d . . .
C31 C 1.1121(2) 1.00944(17) 0.71957(15) 0.0176(6) Uani 1 1 d . . .
C40 C 1.2048(2) 1.02651(19) 0.79760(15) 0.0200(7) Uani 1 1 d . . .
C45 C 1.2568(3) 1.1085(2) 0.83099(17) 0.0312(8) Uani 1 1 d . . .
H45 H 1.2336 1.1574 0.8063 0.037 Uiso 1 1 calc R . .
C44 C 1.3426(3) 1.1196(3) 0.90029(18) 0.0404(10) Uani 1 1 d . . .
H44 H 1.3759 1.1760 0.9222 0.048 Uiso 1 1 calc R . .
C43 C 1.3794(3) 1.0512(3) 0.93704(18) 0.0436(10) Uani 1 1 d . . .
H43 H 1.4376 1.0597 0.9842 0.052 Uiso 1 1 calc R . .
C42 C 1.3308(3) 0.9693(2) 0.90467(17) 0.0364(9) Uani 1 1 d . . .
H42 H 1.3567 0.9209 0.9292 0.044 Uiso 1 1 calc R . .
C41 C 1.2441(2) 0.9576(2) 0.83623(16) 0.0257(7) Uani 1 1 d . . .
H41 H 1.2105 0.9008 0.8152 0.031 Uiso 1 1 calc R . .
C32 C 1.1954(2) 1.00777(18) 0.65906(15) 0.0203(7) Uani 1 1 d . . .
C33 C 1.2719(2) 0.93322(19) 0.67211(15) 0.0235(7) Uani 1 1 d . . .
H33A H 1.2168 0.8796 0.6722 0.035 Uiso 1 1 calc R . .
H33B H 1.3319 0.9448 0.7207 0.035 Uiso 1 1 calc R . .
H33C H 1.3154 0.9279 0.6318 0.035 Uiso 1 1 calc R . .
C35 C 1.2901(3) 1.08878(19) 0.66334(16) 0.0289(8) Uani 1 1 d . . .
H35A H 1.3463 1.0973 0.7133 0.043 Uiso 1 1 calc R . .
H35B H 1.2470 1.1387 0.6543 0.043 Uiso 1 1 calc R . .
H35C H 1.3374 1.0819 0.6251 0.043 Uiso 1 1 calc R . .
C34 C 1.1157(3) 0.99265(19) 0.57815(15) 0.0239(7) Uani 1 1 d . . .
H34A H 1.1678 0.9820 0.5434 0.036 Uiso 1 1 calc R . .
H34B H 1.0765 1.0435 0.5650 0.036 Uiso 1 1 calc R . .
H34C H 1.0519 0.9428 0.5745 0.036 Uiso 1 1 calc R . .
C36 C 1.0105(2) 1.07254(18) 0.70869(15) 0.0209(7) Uani 1 1 d . . .
C37 C 0.8924(2) 1.03274(19) 0.65034(16) 0.0244(7) Uani 1 1 d . . .
H37A H 0.8337 1.0740 0.6431 0.037 Uiso 1 1 calc R . .
H37B H 0.8553 0.9805 0.6684 0.037 Uiso 1 1 calc R . .
H37C H 0.9130 1.0184 0.6024 0.037 Uiso 1 1 calc R . .
C39 C 1.0472(3) 1.16185(18) 0.68194(17) 0.0316(8) Uani 1 1 d . . .
H39A H 1.0599 1.1549 0.6309 0.047 Uiso 1 1 calc R . .
H39B H 1.1237 1.1905 0.7160 0.047 Uiso 1 1 calc R . .
H39C H 0.9813 1.1967 0.6820 0.047 Uiso 1 1 calc R . .
C38 C 0.9689(3) 1.08686(18) 0.78223(15) 0.0242(7) Uani 1 1 d . . .
H38A H 0.8977 1.1178 0.7728 0.036 Uiso 1 1 calc R . .
H38B H 1.0366 1.1207 0.8200 0.036 Uiso 1 1 calc R . .
H38C H 0.9459 1.0312 0.8008 0.036 Uiso 1 1 calc R . .
O2 O 0.88421(15) 0.76682(11) 0.80055(9) 0.0148(4) Uani 1 1 d . . .
C16 C 0.8412(2) 0.79447(17) 0.86553(14) 0.0148(6) Uani 1 1 d . . .
C21 C 0.7483(2) 0.71511(17) 0.88137(15) 0.0177(6) Uani 1 1 d . . .
C24 C 0.6803(3) 0.73409(19) 0.94306(16) 0.0248(7) Uani 1 1 d . . .
H24A H 0.6196 0.6842 0.9452 0.037 Uiso 1 1 calc R . .
H24B H 0.6381 0.7840 0.9315 0.037 Uiso 1 1 calc R . .
H24C H 0.7399 0.7462 0.9918 0.037 Uiso 1 1 calc R . .
C22 C 0.8129(3) 0.63705(18) 0.90313(16) 0.0253(7) Uani 1 1 d . . .
H22A H 0.7514 0.5882 0.9067 0.038 Uiso 1 1 calc R . .
H22B H 0.8720 0.6509 0.9519 0.038 Uiso 1 1 calc R . .
H22C H 0.8566 0.6222 0.8647 0.038 Uiso 1 1 calc R . .
C23 C 0.6457(3) 0.68771(19) 0.80969(16) 0.0244(7) Uani 1 1 d . . .
H23A H 0.6826 0.6819 0.7664 0.037 Uiso 1 1 calc R . .
H23B H 0.5905 0.7312 0.8016 0.037 Uiso 1 1 calc R . .
H23C H 0.5986 0.6325 0.8154 0.037 Uiso 1 1 calc R . .
C25 C 0.7641(2) 0.86668(16) 0.84215(14) 0.0142(6) Uani 1 1 d . . .
C30 C 0.7153(2) 0.87732(18) 0.76702(15) 0.0195(6) Uani 1 1 d . . .
H30 H 0.7345 0.8411 0.7296 0.023 Uiso 1 1 calc R . .
C29 C 0.6400(2) 0.93822(19) 0.74425(17) 0.0253(7) Uani 1 1 d . . .
H29 H 0.6081 0.9429 0.6922 0.030 Uiso 1 1 calc R . .
C28 C 0.6109(3) 0.99238(19) 0.79725(18) 0.0288(8) Uani 1 1 d . . .
H28 H 0.5595 1.0346 0.7822 0.035 Uiso 1 1 calc R . .
C27 C 0.6582(2) 0.98389(19) 0.87240(17) 0.0252(7) Uani 1 1 d . . .
H27 H 0.6393 1.0207 0.9095 0.030 Uiso 1 1 calc R . .
C26 C 0.7328(2) 0.92243(17) 0.89426(16) 0.0191(6) Uani 1 1 d . . .
H26 H 0.7640 0.9179 0.9464 0.023 Uiso 1 1 calc R . .
C17 C 0.9620(2) 0.82890(17) 0.93109(14) 0.0160(6) Uani 1 1 d . . .
C20 C 1.0123(2) 0.92124(17) 0.91920(15) 0.0196(6) Uani 1 1 d . . .
H20A H 1.0956 0.9372 0.9512 0.029 Uiso 1 1 calc R . .
H20B H 0.9583 0.9604 0.9324 0.029 Uiso 1 1 calc R . .
H20C H 1.0152 0.9251 0.8663 0.029 Uiso 1 1 calc R . .
C18 C 1.0665(2) 0.77651(18) 0.92673(16) 0.0218(7) Uani 1 1 d . . .
H18A H 1.0927 0.7858 0.8798 0.033 Uiso 1 1 calc R . .
H18B H 1.0370 0.7154 0.9279 0.033 Uiso 1 1 calc R . .
H18C H 1.1365 0.7950 0.9697 0.033 Uiso 1 1 calc R . .
C19 C 0.9479(3) 0.82832(18) 1.01290(14) 0.0216(7) Uani 1 1 d . . .
H19A H 1.0241 0.8572 1.0470 0.032 Uiso 1 1 calc R . .
H19B H 0.9313 0.7689 1.0255 0.032 Uiso 1 1 calc R . .
H19C H 0.8791 0.8585 1.0182 0.032 Uiso 1 1 calc R . .
C46 C 0.8482(2) 0.66899(17) 0.59048(14) 0.0153(6) Uani 1 1 d . . .
C47 C 0.9697(2) 0.66600(17) 0.55897(14) 0.0174(6) Uani 1 1 d . . .
C49 C 0.9548(3) 0.66301(18) 0.47322(15) 0.0224(7) Uani 1 1 d . . .
H49A H 0.9310 0.7171 0.4550 0.034 Uiso 1 1 calc R . .
H49B H 0.8909 0.6153 0.4489 0.034 Uiso 1 1 calc R . .
H49C H 1.0332 0.6546 0.4611 0.034 Uiso 1 1 calc R . .
C48 C 1.0296(2) 0.58725(17) 0.58631(15) 0.0194(6) Uani 1 1 d . . .
H48A H 1.1126 0.5922 0.5771 0.029 Uiso 1 1 calc R . .
H48B H 0.9794 0.5349 0.5589 0.029 Uiso 1 1 calc R . .
H48C H 1.0348 0.5846 0.6403 0.029 Uiso 1 1 calc R . .
C50 C 1.0675(2) 0.74448(17) 0.59182(15) 0.0198(6) Uani 1 1 d . . .
H50A H 1.0937 0.7429 0.6465 0.030 Uiso 1 1 calc R . .
H50B H 1.0322 0.7972 0.5803 0.030 Uiso 1 1 calc R . .
H50C H 1.1388 0.7432 0.5696 0.030 Uiso 1 1 calc R . .
C55 C 0.7813(2) 0.57784(17) 0.59390(15) 0.0161(6) Uani 1 1 d . . .
C60 C 0.7535(2) 0.51507(18) 0.53270(15) 0.0208(7) Uani 1 1 d . . .
H60 H 0.7768 0.5288 0.4874 0.025 Uiso 1 1 calc R . .
C59 C 0.6931(2) 0.43410(18) 0.53707(16) 0.0232(7) Uani 1 1 d . . .
H59 H 0.6766 0.3928 0.4951 0.028 Uiso 1 1 calc R . .
C58 C 0.6566(2) 0.41228(18) 0.60136(16) 0.0239(7) Uani 1 1 d . . .
H58 H 0.6155 0.3563 0.6041 0.029 Uiso 1 1 calc R . .
C57 C 0.6805(2) 0.47287(18) 0.66169(16) 0.0221(7) Uani 1 1 d . . .
H57 H 0.6554 0.4590 0.7064 0.026 Uiso 1 1 calc R . .
C56 C 0.7414(2) 0.55415(17) 0.65714(15) 0.0175(6) Uani 1 1 d . . .
H56 H 0.7562 0.5952 0.6991 0.021 Uiso 1 1 calc R . .
C51 C 0.7466(2) 0.72329(17) 0.54757(14) 0.0171(6) Uani 1 1 d . . .
C52 C 0.6434(2) 0.72277(18) 0.59003(16) 0.0226(7) Uani 1 1 d . . .
H52A H 0.5913 0.7659 0.5714 0.034 Uiso 1 1 calc R . .
H52B H 0.6798 0.7363 0.6439 0.034 Uiso 1 1 calc R . .
H52C H 0.5932 0.6659 0.5819 0.034 Uiso 1 1 calc R . .
C53 C 0.8006(3) 0.81691(17) 0.54312(16) 0.0233(7) Uani 1 1 d . . .
H53A H 0.7341 0.8489 0.5212 0.035 Uiso 1 1 calc R . .
H53B H 0.8604 0.8189 0.5115 0.035 Uiso 1 1 calc R . .
H53C H 0.8418 0.8428 0.5938 0.035 Uiso 1 1 calc R . .
C54 C 0.6809(3) 0.68765(18) 0.46665(15) 0.0249(7) Uani 1 1 d . . .
H54A H 0.6442 0.6278 0.4668 0.037 Uiso 1 1 calc R . .
H54B H 0.7408 0.6907 0.4351 0.037 Uiso 1 1 calc R . .
H54C H 0.6161 0.7218 0.4466 0.037 Uiso 1 1 calc R . .
O3 O 1.06902(16) 0.59444(11) 0.80230(10) 0.0174(4) Uani 1 1 d . . .
C1 C 1.1440(2) 0.52886(17) 0.81704(15) 0.0185(6) Uani 1 1 d . . .
C8 C 1.0506(3) 0.43968(18) 0.80164(16) 0.0210(7) Uani 1 1 d . . .
C6 C 0.9326(3) 0.44904(19) 0.82916(17) 0.0264(7) Uani 1 1 d . . .
H6A H 0.8882 0.4906 0.8003 0.040 Uiso 1 1 calc R . .
H6B H 0.9551 0.4692 0.8827 0.040 Uiso 1 1 calc R . .
H6C H 0.8796 0.3933 0.8220 0.040 Uiso 1 1 calc R . .
C7 C 1.0991(3) 0.36081(19) 0.83800(18) 0.0316(8) Uani 1 1 d . . .
H7A H 1.0383 0.3094 0.8195 0.047 Uiso 1 1 calc R . .
H7B H 1.1130 0.3697 0.8928 0.047 Uiso 1 1 calc R . .
H7C H 1.1769 0.3533 0.8247 0.047 Uiso 1 1 calc R . .
C9 C 1.0056(3) 0.41577(18) 0.71627(16) 0.0243(7) Uani 1 1 d . . .
H9A H 0.9369 0.3683 0.7068 0.036 Uiso 1 1 calc R . .
H9B H 1.0734 0.3981 0.6965 0.036 Uiso 1 1 calc R . .
H9C H 0.9780 0.4656 0.6913 0.036 Uiso 1 1 calc R . .
C2 C 1.2286(3) 0.55124(19) 0.90122(15) 0.0232(7) Uani 1 1 d . . .
C3 C 1.3309(3) 0.4949(2) 0.92266(17) 0.0352(8) Uani 1 1 d . . .
H3A H 1.3807 0.4971 0.8850 0.053 Uiso 1 1 calc R . .
H3B H 1.2936 0.4355 0.9244 0.053 Uiso 1 1 calc R . .
H3C H 1.3837 0.5163 0.9721 0.053 Uiso 1 1 calc R . .
C4 C 1.1520(3) 0.5456(2) 0.96065(16) 0.0283(7) Uani 1 1 d . . .
H4A H 1.2040 0.5695 1.0096 0.042 Uiso 1 1 calc R . .
H4B H 1.1196 0.4854 0.9638 0.042 Uiso 1 1 calc R . .
H4C H 1.0832 0.5783 0.9465 0.042 Uiso 1 1 calc R . .
C5 C 1.2959(3) 0.64326(19) 0.90864(16) 0.0279(7) Uani 1 1 d . . .
H5A H 1.2362 0.6823 0.8920 0.042 Uiso 1 1 calc R . .
H5B H 1.3562 0.6468 0.8773 0.042 Uiso 1 1 calc R . .
H5C H 1.3386 0.6596 0.9613 0.042 Uiso 1 1 calc R . .
C10 C 1.2330(2) 0.53621(18) 0.76355(14) 0.0195(7) Uani 1 1 d . . .
C11 C 1.2899(3) 0.4689(2) 0.74251(16) 0.0252(7) Uani 1 1 d . . .
H11 H 1.2724 0.4144 0.7607 0.030 Uiso 1 1 calc R . .
C12 C 1.3712(3) 0.4786(2) 0.69600(17) 0.0307(8) Uani 1 1 d . . .
H12 H 1.4078 0.4310 0.6826 0.037 Uiso 1 1 calc R . .
C13 C 1.3995(3) 0.5570(2) 0.66887(17) 0.0339(8) Uani 1 1 d . . .
H13 H 1.4546 0.5639 0.6364 0.041 Uiso 1 1 calc R . .
C14 C 1.3459(3) 0.6254(2) 0.69003(17) 0.0309(8) Uani 1 1 d . . .
H14 H 1.3658 0.6801 0.6728 0.037 Uiso 1 1 calc R . .
C15 C 1.2635(2) 0.6151(2) 0.73601(16) 0.0242(7) Uani 1 1 d . . .
H15 H 1.2270 0.6629 0.7491 0.029 Uiso 1 1 calc R . .
C65 C 0.3200(3) 0.8205(2) 0.4695(2) 0.0403(9) Uani 1 1 d . . .
H65A H 0.3512 0.7992 0.5185 0.060 Uiso 1 1 calc R . .
H65B H 0.2998 0.7728 0.4304 0.060 Uiso 1 1 calc R . .
H65C H 0.2458 0.8464 0.4706 0.060 Uiso 1 1 calc R . .
C66 C 0.4179(3) 0.8874(2) 0.45273(19) 0.0343(8) Uani 1 1 d . . .
H66A H 0.4932 0.8612 0.4535 0.041 Uiso 1 1 calc R . .
H66B H 0.3882 0.9049 0.4013 0.041 Uiso 1 1 calc R . .
C67 C 0.4509(3) 0.9664(2) 0.50709(18) 0.0315(8) Uani 1 1 d . . .
H67A H 0.4786 0.9485 0.5585 0.038 Uiso 1 1 calc R . .
H67B H 0.3754 0.9928 0.5057 0.038 Uiso 1 1 calc R . .
C69 C 0.7522(4) 0.2209(3) 0.8448(2) 0.0610(11) Uiso 1 1 d . . .
C68 C 0.7021(4) 0.2229(3) 0.7563(3) 0.0733(13) Uiso 1 1 d . . .
C72 C 0.5858(4) 0.2628(3) 0.7438(3) 0.0784(14) Uiso 1 1 d . . .
C71 C 0.5478(5) 0.2530(4) 0.8136(3) 0.0867(15) Uiso 1 1 d . . .
C70 C 0.6628(5) 0.2572(4) 0.8766(3) 0.1032(18) Uiso 1 1 d . . .
C73 C 0.4625(8) 0.3088(6) 0.8299(5) 0.161(3) Uiso 1 1 d . . .
C74 C 0.5842(19) 0.3719(12) 0.8514(10) 0.377(9) Uiso 1 1 d . . .

loop_
_atom_site_aniso_label
_atom_site_aniso_U_11
_atom_site_aniso_U_22
_atom_site_aniso_U_33
_atom_site_aniso_U_23
_atom_site_aniso_U_13
_atom_site_aniso_U_12
Cr1 0.0176(2) 0.0145(3) 0.0109(2) 0.00154(18) 0.00382(17) 0.00470(18)
Cr2 0.0166(2) 0.0125(2) 0.0110(2) 0.00003(18) 0.00330(17) 0.00071(18)
O1 0.0195(9) 0.0144(10) 0.0105(9) -0.0016(8) 0.0033(7) 0.0033(8)
O4 0.0181(9) 0.0135(10) 0.0149(10) 0.0003(8) 0.0045(7) -0.0002(8)
C31 0.0205(14) 0.0150(15) 0.0156(15) 0.0018(11) 0.0043(11) -0.0041(12)
C40 0.0173(14) 0.0308(18) 0.0115(14) -0.0018(13) 0.0076(11) -0.0038(12)
C45 0.0277(16) 0.038(2) 0.0248(17) -0.0105(15) 0.0100(13) -0.0064(14)
C44 0.0245(17) 0.063(3) 0.0261(19) -0.0233(18) 0.0071(14) -0.0119(17)
C43 0.0168(16) 0.090(3) 0.0197(18) -0.010(2) 0.0026(13) 0.0013(18)
C42 0.0176(15) 0.070(3) 0.0207(17) 0.0075(17) 0.0027(13) 0.0062(16)
C41 0.0153(14) 0.041(2) 0.0196(16) 0.0017(14) 0.0033(12) 0.0015(13)
C32 0.0232(15) 0.0205(16) 0.0159(15) -0.0013(12) 0.0070(11) -0.0044(12)
C33 0.0177(14) 0.0356(19) 0.0191(16) -0.0004(13) 0.0102(12) 0.0014(13)
C35 0.0308(17) 0.0329(19) 0.0220(17) -0.0045(14) 0.0126(13) -0.0075(14)
C34 0.0299(16) 0.0243(17) 0.0169(16) -0.0006(13) 0.0084(12) -0.0022(13)
C36 0.0275(16) 0.0169(16) 0.0179(15) 0.0002(12) 0.0060(12) 0.0018(12)
C37 0.0260(16) 0.0246(17) 0.0235(16) 0.0042(13) 0.0045(12) 0.0086(13)
C39 0.050(2) 0.0184(17) 0.0282(18) 0.0055(14) 0.0122(15) 0.0047(15)
C38 0.0294(16) 0.0221(17) 0.0222(16) 0.0014(13) 0.0066(13) 0.0072(13)
O2 0.0213(10) 0.0146(10) 0.0100(9) 0.0003(8) 0.0059(7) 0.0037(8)
C16 0.0188(14) 0.0163(15) 0.0111(14) -0.0004(11) 0.0061(11) 0.0047(11)
C21 0.0245(15) 0.0158(15) 0.0154(15) 0.0021(12) 0.0097(11) 0.0027(12)
C24 0.0291(16) 0.0241(17) 0.0237(16) 0.0007(13) 0.0149(13) -0.0019(13)
C22 0.0364(17) 0.0195(17) 0.0235(17) 0.0048(13) 0.0148(13) 0.0019(13)
C23 0.0257(16) 0.0228(17) 0.0245(17) -0.0020(13) 0.0104(12) -0.0030(13)
C25 0.0142(13) 0.0126(14) 0.0166(15) 0.0034(11) 0.0060(11) 0.0004(11)
C30 0.0184(14) 0.0199(16) 0.0211(16) -0.0012(12) 0.0069(11) 0.0038(12)
C29 0.0195(15) 0.0294(18) 0.0252(17) 0.0067(14) -0.0014(12) 0.0068(13)
C28 0.0215(16) 0.0252(18) 0.042(2) 0.0068(15) 0.0075(14) 0.0106(13)
C27 0.0230(15) 0.0246(18) 0.0311(18) -0.0019(14) 0.0119(13) 0.0062(13)
C26 0.0204(14) 0.0185(16) 0.0199(15) 0.0010(12) 0.0075(11) 0.0038(12)
C17 0.0191(14) 0.0171(15) 0.0122(14) 0.0013(11) 0.0041(11) 0.0035(11)
C20 0.0197(14) 0.0214(16) 0.0181(15) -0.0024(12) 0.0058(11) 0.0035(12)
C18 0.0223(15) 0.0239(17) 0.0184(15) 0.0018(13) 0.0021(12) 0.0052(12)
C19 0.0272(16) 0.0243(17) 0.0130(15) 0.0009(12) 0.0037(12) 0.0046(13)
C46 0.0221(14) 0.0147(15) 0.0079(13) -0.0019(11) 0.0024(11) 0.0017(11)
C47 0.0236(15) 0.0173(16) 0.0118(14) 0.0000(11) 0.0059(11) 0.0016(12)
C49 0.0311(16) 0.0227(17) 0.0151(15) 0.0016(12) 0.0093(12) 0.0034(13)
C48 0.0236(15) 0.0204(16) 0.0148(15) -0.0013(12) 0.0060(11) 0.0039(12)
C50 0.0225(15) 0.0174(16) 0.0211(16) 0.0031(12) 0.0099(12) 0.0004(12)
C55 0.0148(13) 0.0167(15) 0.0161(15) 0.0015(12) 0.0013(11) 0.0041(11)
C60 0.0220(15) 0.0219(17) 0.0171(15) -0.0024(12) 0.0035(12) 0.0017(12)
C59 0.0268(16) 0.0182(17) 0.0218(16) -0.0030(13) 0.0028(12) -0.0003(13)
C58 0.0208(15) 0.0159(16) 0.0323(18) 0.0032(13) 0.0037(13) -0.0032(12)
C57 0.0193(14) 0.0239(17) 0.0238(16) 0.0050(13) 0.0067(12) 0.0022(12)
C56 0.0172(14) 0.0182(16) 0.0168(15) -0.0026(12) 0.0052(11) 0.0010(12)
C51 0.0221(14) 0.0138(15) 0.0138(14) -0.0003(11) 0.0007(11) 0.0035(11)
C52 0.0208(15) 0.0237(17) 0.0230(16) 0.0027(13) 0.0026(12) 0.0061(12)
C53 0.0281(16) 0.0200(17) 0.0183(16) 0.0026(13) -0.0027(12) 0.0049(13)
C54 0.0283(16) 0.0253(17) 0.0168(15) 0.0008(13) -0.0033(12) 0.0036(13)
O3 0.0215(10) 0.0169(10) 0.0145(10) 0.0012(8) 0.0031(8) 0.0077(8)
C1 0.0244(15) 0.0180(16) 0.0157(15) 0.0031(12) 0.0050(11) 0.0119(12)
C8 0.0295(16) 0.0168(16) 0.0212(16) 0.0055(12) 0.0119(12) 0.0078(12)
C6 0.0324(17) 0.0220(17) 0.0281(17) 0.0064(13) 0.0127(13) 0.0048(13)
C7 0.0442(19) 0.0266(18) 0.0310(18) 0.0086(14) 0.0170(15) 0.0134(15)
C9 0.0264(16) 0.0195(17) 0.0269(17) -0.0011(13) 0.0078(13) 0.0018(13)
C2 0.0298(16) 0.0285(18) 0.0144(15) 0.0020(13) 0.0057(12) 0.0143(13)
C3 0.0404(19) 0.044(2) 0.0217(17) 0.0017(15) -0.0004(14) 0.0236(16)
C4 0.0401(18) 0.0311(19) 0.0178(16) 0.0045(14) 0.0086(13) 0.0156(15)
C5 0.0230(16) 0.037(2) 0.0208(16) -0.0045(14) -0.0018(12) 0.0081(14)
C10 0.0182(14) 0.0269(17) 0.0114(14) -0.0008(12) -0.0003(11) 0.0036(12)
C11 0.0248(16) 0.0299(18) 0.0213(16) -0.0018(13) 0.0057(12) 0.0064(13)
C12 0.0229(16) 0.045(2) 0.0249(17) -0.0078(16) 0.0079(13) 0.0078(15)
C13 0.0182(16) 0.065(3) 0.0174(17) 0.0012(16) 0.0040(12) 0.0016(16)
C14 0.0218(16) 0.043(2) 0.0237(17) 0.0117(15) 0.0001(13) -0.0028(15)
C15 0.0193(15) 0.0302(18) 0.0214(16) 0.0038(13) -0.0002(12) 0.0049(13)
C65 0.040(2) 0.035(2) 0.049(2) 0.0071(17) 0.0129(16) 0.0105(16)
C66 0.0305(17) 0.039(2) 0.037(2) 0.0062(16) 0.0117(14) 0.0121(15)
C67 0.0254(16) 0.042(2) 0.0295(18) 0.0068(15) 0.0089(13) 0.0074(14)

loop_
_atom_type_symbol
_atom_type_description
_atom_type_scat_dispersion_real
_atom_type_scat_dispersion_imag
_atom_type_scat_source
C C 0.0033 0.0016 'International Tables Vol C Tables 4.2.6.8 and 6.1.1.4'
Cr Cr 0.3209 0.6236 'International Tables Vol C Tables 4.2.6.8 and 6.1.1.4'
O O 0.0106 0.0060 'International Tables Vol C Tables 4.2.6.8 and 6.1.1.4'
H H 0.0000 0.0000 'International Tables Vol C Tables 4.2.6.8 and 6.1.1.4'

loop_
_geom_angle_atom_site_label_1
_geom_angle_atom_site_label_2
_geom_angle_atom_site_label_3
_geom_angle
_geom_angle_site_symmetry_1
_geom_angle_site_symmetry_3
O3 Cr1 O1 135.76(8) . .
O3 Cr1 O2 142.48(7) . .
O1 Cr1 O2 80.40(7) . .
O3 Cr1 Cr2 142.46(6) . .
O1 Cr1 Cr2 48.44(5) . .
O2 Cr1 Cr2 48.01(5) . .
O4 Cr2 O2 135.37(7) . .
O4 Cr2 O1 142.42(8) . .
O2 Cr2 O1 80.77(7) . .
O4 Cr2 Cr1 142.00(6) . .
O2 Cr2 Cr1 48.63(5) . .
O1 Cr2 Cr1 48.32(5) . .
C46 O1 Cr1 135.84(15) . .
C46 O1 Cr2 138.32(15) . .
Cr1 O1 Cr2 83.25(6) . .
C31 O4 Cr2 171.39(17) . .
O4 C31 C40 107.5(2) . .
O4 C31 C36 106.1(2) . .
C40 C31 C36 112.7(2) . .
O4 C31 C32 106.9(2) . .
C40 C31 C32 105.4(2) . .
C36 C31 C32 117.7(2) . .
C41 C40 C45 116.7(3) . .
C41 C40 C31 119.7(2) . .
C45 C40 C31 123.6(3) . .
C44 C45 C40 120.8(3) . .
C44 C45 H45 119.6 . .
C40 C45 H45 119.6 . .
C43 C44 C45 121.4(3) . .
C43 C44 H44 119.3 . .
C45 C44 H44 119.3 . .
C44 C43 C42 118.9(3) . .
C44 C43 H43 120.5 . .
C42 C43 H43 120.5 . .
C43 C42 C41 120.1(3) . .
C43 C42 H42 120.0 . .
C41 C42 H42 120.0 . .
C40 C41 C42 122.0(3) . .
C40 C41 H41 119.0 . .
C42 C41 H41 119.0 . .
C35 C32 C34 107.8(2) . .
C35 C32 C33 105.4(2) . .
C34 C32 C33 107.3(2) . .
C35 C32 C31 115.0(2) . .
C34 C32 C31 111.5(2) . .
C33 C32 C31 109.4(2) . .
C32 C33 H33A 109.5 . .
C32 C33 H33B 109.5 . .
H33A C33 H33B 109.5 . .
C32 C33 H33C 109.5 . .
H33A C33 H33C 109.5 . .
H33B C33 H33C 109.5 . .
C32 C35 H35A 109.5 . .
C32 C35 H35B 109.5 . .
H35A C35 H35B 109.5 . .
C32 C35 H35C 109.5 . .
H35A C35 H35C 109.5 . .
H35B C35 H35C 109.5 . .
C32 C34 H34A 109.5 . .
C32 C34 H34B 109.5 . .
H34A C34 H34B 109.5 . .
C32 C34 H34C 109.5 . .
H34A C34 H34C 109.5 . .
H34B C34 H34C 109.5 . .
C37 C36 C38 105.0(2) . .
C37 C36 C39 104.9(2) . .
C38 C36 C39 107.7(2) . .
C37 C36 C31 111.4(2) . .
C38 C36 C31 110.2(2) . .
C39 C36 C31 116.8(2) . .
C36 C37 H37A 109.5 . .
C36 C37 H37B 109.5 . .
H37A C37 H37B 109.5 . .
C36 C37 H37C 109.5 . .
H37A C37 H37C 109.5 . .
H37B C37 H37C 109.5 . .
C36 C39 H39A 109.5 . .
C36 C39 H39B 109.5 . .
H39A C39 H39B 109.5 . .
C36 C39 H39C 109.5 . .
H39A C39 H39C 109.5 . .
H39B C39 H39C 109.5 . .
C36 C38 H38A 109.5 . .
C36 C38 H38B 109.5 . .
H38A C38 H38B 109.5 . .
C36 C38 H38C 109.5 . .
H38A C38 H38C 109.5 . .
H38B C38 H38C 109.5 . .
C16 O2 Cr2 135.78(15) . .
C16 O2 Cr1 137.94(15) . .
Cr2 O2 Cr1 83.36(7) . .
O2 C16 C25 107.2(2) . .
O2 C16 C21 106.61(19) . .
C25 C16 C21 106.9(2) . .
O2 C16 C17 106.69(19) . .
C25 C16 C17 111.5(2) . .
C21 C16 C17 117.5(2) . .
C22 C21 C23 108.0(2) . .
C22 C21 C24 106.8(2) . .
C23 C21 C24 105.0(2) . .
C22 C21 C16 112.3(2) . .
C23 C21 C16 109.1(2) . .
C24 C21 C16 115.2(2) . .
C21 C24 H24A 109.5 . .
C21 C24 H24B 109.5 . .
H24A C24 H24B 109.5 . .
C21 C24 H24C 109.5 . .
H24A C24 H24C 109.5 . .
H24B C24 H24C 109.5 . .
C21 C22 H22A 109.5 . .
C21 C22 H22B 109.5 . .
H22A C22 H22B 109.5 . .
C21 C22 H22C 109.5 . .
H22A C22 H22C 109.5 . .
H22B C22 H22C 109.5 . .
C21 C23 H23A 109.5 . .
C21 C23 H23B 109.5 . .
H23A C23 H23B 109.5 . .
C21 C23 H23C 109.5 . .
H23A C23 H23C 109.5 . .
H23B C23 H23C 109.5 . .
C30 C25 C26 115.6(2) . .
C30 C25 C16 121.5(2) . .
C26 C25 C16 122.9(2) . .
C29 C30 C25 122.9(3) . .
C29 C30 H30 118.5 . .
C25 C30 H30 118.5 . .
C30 C29 C28 120.0(3) . .
C30 C29 H29 120.0 . .
C28 C29 H29 120.0 . .
C27 C28 C29 118.6(3) . .
C27 C28 H28 120.7 . .
C29 C28 H28 120.7 . .
C26 C27 C28 120.6(3) . .
C26 C27 H27 119.7 . .
C28 C27 H27 119.7 . .
C27 C26 C25 122.2(3) . .
C27 C26 H26 118.9 . .
C25 C26 H26 118.9 . .
C20 C17 C19 107.3(2) . .
C20 C17 C18 105.2(2) . .
C19 C17 C18 106.0(2) . .
C20 C17 C16 109.6(2) . .
C19 C17 C16 117.2(2) . .
C18 C17 C16 110.8(2) . .
C17 C20 H20A 109.5 . .
C17 C20 H20B 109.5 . .
H20A C20 H20B 109.5 . .
C17 C20 H20C 109.5 . .
H20A C20 H20C 109.5 . .
H20B C20 H20C 109.5 . .
C17 C18 H18A 109.5 . .
C17 C18 H18B 109.5 . .
H18A C18 H18B 109.5 . .
C17 C18 H18C 109.5 . .
H18A C18 H18C 109.5 . .
H18B C18 H18C 109.5 . .
C17 C19 H19A 109.5 . .
C17 C19 H19B 109.5 . .
H19A C19 H19B 109.5 . .
C17 C19 H19C 109.5 . .
H19A C19 H19C 109.5 . .
H19B C19 H19C 109.5 . .
O1 C46 C55 106.9(2) . .
O1 C46 C51 106.2(2) . .
C55 C46 C51 107.09(19) . .
O1 C46 C47 107.09(18) . .
C55 C46 C47 111.3(2) . .
C51 C46 C47 117.7(2) . .
C50 C47 C49 105.7(2) . .
C50 C47 C48 105.5(2) . .
C49 C47 C48 107.2(2) . .
C50 C47 C46 110.8(2) . .
C49 C47 C46 117.6(2) . .
C48 C47 C46 109.4(2) . .
C47 C49 H49A 109.5 . .
C47 C49 H49B 109.5 . .
H49A C49 H49B 109.5 . .
C47 C49 H49C 109.5 . .
H49A C49 H49C 109.5 . .
H49B C49 H49C 109.5 . .
C47 C48 H48A 109.5 . .
C47 C48 H48B 109.5 . .
H48A C48 H48B 109.5 . .
C47 C48 H48C 109.5 . .
H48A C48 H48C 109.5 . .
H48B C48 H48C 109.5 . .
C47 C50 H50A 109.5 . .
C47 C50 H50B 109.5 . .
H50A C50 H50B 109.5 . .
C47 C50 H50C 109.5 . .
H50A C50 H50C 109.5 . .
H50B C50 H50C 109.5 . .
C56 C55 C60 116.1(2) . .
C56 C55 C46 121.4(2) . .
C60 C55 C46 122.5(2) . .
C59 C60 C55 121.4(3) . .
C59 C60 H60 119.3 . .
C55 C60 H60 119.3 . .
C60 C59 C58 120.9(3) . .
C60 C59 H59 119.5 . .
C58 C59 H59 119.5 . .
C59 C58 C57 119.0(3) . .
C59 C58 H58 120.5 . .
C57 C58 H58 120.5 . .
C58 C57 C56 119.9(3) . .
C58 C57 H57 120.0 . .
C56 C57 H57 120.0 . .
C55 C56 C57 122.6(3) . .
C55 C56 H56 118.7 . .
C57 C56 H56 118.7 . .
C53 C51 C52 108.3(2) . .
C53 C51 C54 106.6(2) . .
C52 C51 C54 105.1(2) . .
C53 C51 C46 112.3(2) . .
C52 C51 C46 109.0(2) . .
C54 C51 C46 115.2(2) . .
C51 C52 H52A 109.5 . .
C51 C52 H52B 109.5 . .
H52A C52 H52B 109.5 . .
C51 C52 H52C 109.5 . .
H52A C52 H52C 109.5 . .
H52B C52 H52C 109.5 . .
C51 C53 H53A 109.5 . .
C51 C53 H53B 109.5 . .
H53A C53 H53B 109.5 . .
C51 C53 H53C 109.5 . .
H53A C53 H53C 109.5 . .
H53B C53 H53C 109.5 . .
C51 C54 H54A 109.5 . .
C51 C54 H54B 109.5 . .
H54A C54 H54B 109.5 . .
C51 C54 H54C 109.5 . .
H54A C54 H54C 109.5 . .
H54B C54 H54C 109.5 . .
C1 O3 Cr1 169.96(16) . .
O3 C1 C10 107.5(2) . .
O3 C1 C8 105.9(2) . .
C10 C1 C8 112.9(2) . .
O3 C1 C2 107.0(2) . .
C10 C1 C2 106.4(2) . .
C8 C1 C2 116.7(2) . .
C6 C8 C9 105.0(2) . .
C6 C8 C7 105.6(2) . .
C9 C8 C7 107.6(2) . .
C6 C8 C1 111.0(2) . .
C9 C8 C1 109.8(2) . .
C7 C8 C1 117.1(2) . .
C8 C6 H6A 109.5 . .
C8 C6 H6B 109.5 . .
H6A C6 H6B 109.5 . .
C8 C6 H6C 109.5 . .
H6A C6 H6C 109.5 . .
H6B C6 H6C 109.5 . .
C8 C7 H7A 109.5 . .
C8 C7 H7B 109.5 . .
H7A C7 H7B 109.5 . .
C8 C7 H7C 109.5 . .
H7A C7 H7C 109.5 . .
H7B C7 H7C 109.5 . .
C8 C9 H9A 109.5 . .
C8 C9 H9B 109.5 . .
H9A C9 H9B 109.5 . .
C8 C9 H9C 109.5 . .
H9A C9 H9C 109.5 . .
H9B C9 H9C 109.5 . .
C4 C2 C3 108.1(2) . .
C4 C2 C5 107.3(2) . .
C3 C2 C5 105.2(2) . .
C4 C2 C1 112.1(2) . .
C3 C2 C1 114.3(2) . .
C5 C2 C1 109.4(2) . .
C2 C3 H3A 109.5 . .
C2 C3 H3B 109.5 . .
H3A C3 H3B 109.5 . .
C2 C3 H3C 109.5 . .
H3A C3 H3C 109.5 . .
H3B C3 H3C 109.5 . .
C2 C4 H4A 109.5 . .
C2 C4 H4B 109.5 . .
H4A C4 H4B 109.5 . .
C2 C4 H4C 109.5 . .
H4A C4 H4C 109.5 . .
H4B C4 H4C 109.5 . .
C2 C5 H5A 109.5 . .
C2 C5 H5B 109.5 . .
H5A C5 H5B 109.5 . .
C2 C5 H5C 109.5 . .
H5A C5 H5C 109.5 . .
H5B C5 H5C 109.5 . .
C15 C10 C11 116.4(3) . .
C15 C10 C1 119.5(3) . .
C11 C10 C1 124.0(3) . .
C12 C11 C10 122.3(3) . .
C12 C11 H11 118.9 . .
C10 C11 H11 118.9 . .
C13 C12 C11 120.5(3) . .
C13 C12 H12 119.8 . .
C11 C12 H12 119.8 . .
C12 C13 C14 118.4(3) . .
C12 C13 H13 120.8 . .
C14 C13 H13 120.8 . .
C13 C14 C15 120.9(3) . .
C13 C14 H14 119.6 . .
C15 C14 H14 119.6 . .
C14 C15 C10 121.5(3) . .
C14 C15 H15 119.2 . .
C10 C15 H15 119.2 . .
C66 C65 H65A 109.5 . .
C66 C65 H65B 109.5 . .
H65A C65 H65B 109.5 . .
C66 C65 H65C 109.5 . .
H65A C65 H65C 109.5 . .
H65B C65 H65C 109.5 . .
C67 C66 C65 114.0(3) . .
C67 C66 H66A 108.8 . .
C65 C66 H66A 108.8 . .
C67 C66 H66B 108.8 . .
C65 C66 H66B 108.8 . .
H66A C66 H66B 107.6 . .
C66 C67 C67 115.5(3) . 2_676
C66 C67 H67A 108.4 . .
C67 C67 H67A 108.4 2_676 .
C66 C67 H67B 108.4 . .
C67 C67 H67B 108.4 2_676 .
H67A C67 H67B 107.5 . .
C70 C69 C68 104.1(4) . .
C72 C68 C69 107.6(4) . .
C71 C72 C68 103.1(4) . .
C72 C71 C73 116.5(6) . .
C72 C71 C70 108.2(5) . .
C73 C71 C70 113.3(6) . .
C69 C70 C71 106.6(5) . .
C71 C73 C74 79.9(9) . .

loop_
_geom_bond_atom_site_label_1
_geom_bond_atom_site_label_2
_geom_bond_distance
_geom_bond_site_symmetry_2
Cr1 O3 1.8328(18) .
Cr1 O1 1.9940(17) .
Cr1 O2 2.0031(18) .
Cr1 Cr2 2.6514(6) .
Cr2 O4 1.8350(17) .
Cr2 O2 1.9840(18) .
Cr2 O1 1.9977(17) .
O1 C46 1.453(3) .
O4 C31 1.411(3) .
C31 C40 1.555(3) .
C31 C36 1.599(4) .
C31 C32 1.606(4) .
C40 C41 1.392(4) .
C40 C45 1.396(4) .
C45 C44 1.397(4) .
C45 H45 0.9500 .
C44 C43 1.360(5) .
C44 H44 0.9500 .
C43 C42 1.382(5) .
C43 H43 0.9500 .
C42 C41 1.391(4) .
C42 H42 0.9500 .
C41 H41 0.9500 .
C32 C35 1.538(4) .
C32 C34 1.538(4) .
C32 C33 1.544(4) .
C33 H33A 0.9800 .
C33 H33B 0.9800 .
C33 H33C 0.9800 .
C35 H35A 0.9800 .
C35 H35B 0.9800 .
C35 H35C 0.9800 .
C34 H34A 0.9800 .
C34 H34B 0.9800 .
C34 H34C 0.9800 .
C36 C37 1.541(4) .
C36 C38 1.537(4) .
C36 C39 1.549(4) .
C37 H37A 0.9800 .
C37 H37B 0.9800 .
C37 H37C 0.9800 .
C39 H39A 0.9800 .
C39 H39B 0.9800 .
C39 H39C 0.9800 .
C38 H38A 0.9800 .
C38 H38B 0.9800 .
C38 H38C 0.9800 .
O2 C16 1.451(3) .
C16 C25 1.541(4) .
C16 C21 1.602(4) .
C16 C17 1.609(3) .
C21 C22 1.536(4) .
C21 C23 1.540(4) .
C21 C24 1.539(4) .
C24 H24A 0.9800 .
C24 H24B 0.9800 .
C24 H24C 0.9800 .
C22 H22A 0.9800 .
C22 H22B 0.9800 .
C22 H22C 0.9800 .
C23 H23A 0.9800 .
C23 H23B 0.9800 .
C23 H23C 0.9800 .
C25 C30 1.388(4) .
C25 C26 1.399(4) .
C30 C29 1.382(4) .
C30 H30 0.9500 .
C29 C28 1.383(4) .
C29 H29 0.9500 .
C28 C27 1.379(4) .
C28 H28 0.9500 .
C27 C26 1.381(4) .
C27 H27 0.9500 .
C26 H26 0.9500 .
C17 C20 1.535(4) .
C17 C19 1.542(4) .
C17 C18 1.538(4) .
C20 H20A 0.9800 .
C20 H20B 0.9800 .
C20 H20C 0.9800 .
C18 H18A 0.9800 .
C18 H18B 0.9800 .
C18 H18C 0.9800 .
C19 H19A 0.9800 .
C19 H19B 0.9800 .
C19 H19C 0.9800 .
C46 C55 1.542(4) .
C46 C51 1.606(4) .
C46 C47 1.605(4) .
C47 C50 1.540(3) .
C47 C49 1.538(4) .
C47 C48 1.542(4) .
C49 H49A 0.9800 .
C49 H49B 0.9800 .
C49 H49C 0.9800 .
C48 H48A 0.9800 .
C48 H48B 0.9800 .
C48 H48C 0.9800 .
C50 H50A 0.9800 .
C50 H50B 0.9800 .
C50 H50C 0.9800 .
C55 C56 1.383(4) .
C55 C60 1.408(4) .
C60 C59 1.379(4) .
C60 H60 0.9500 .
C59 C58 1.376(4) .
C59 H59 0.9500 .
C58 C57 1.378(4) .
C58 H58 0.9500 .
C57 C56 1.386(4) .
C57 H57 0.9500 .
C56 H56 0.9500 .
C51 C53 1.533(4) .
C51 C52 1.535(4) .
C51 C54 1.539(3) .
C52 H52A 0.9800 .
C52 H52B 0.9800 .
C52 H52C 0.9800 .
C53 H53A 0.9800 .
C53 H53B 0.9800 .
C53 H53C 0.9800 .
C54 H54A 0.9800 .
C54 H54B 0.9800 .
C54 H54C 0.9800 .
O3 C1 1.418(3) .
C1 C10 1.548(4) .
C1 C8 1.612(4) .
C1 C2 1.613(4) .
C8 C6 1.544(4) .
C8 C9 1.541(4) .
C8 C7 1.545(4) .
C6 H6A 0.9800 .
C6 H6B 0.9800 .
C6 H6C 0.9800 .
C7 H7A 0.9800 .
C7 H7B 0.9800 .
C7 H7C 0.9800 .
C9 H9A 0.9800 .
C9 H9B 0.9800 .
C9 H9C 0.9800 .
C2 C4 1.532(4) .
C2 C3 1.540(4) .
C2 C5 1.530(4) .
C3 H3A 0.9800 .
C3 H3B 0.9800 .
C3 H3C 0.9800 .
C4 H4A 0.9800 .
C4 H4B 0.9800 .
C4 H4C 0.9800 .
C5 H5A 0.9800 .
C5 H5B 0.9800 .
C5 H5C 0.9800 .
C10 C15 1.395(4) .
C10 C11 1.392(4) .
C11 C12 1.383(4) .
C11 H11 0.9500 .
C12 C13 1.380(5) .
C12 H12 0.9500 .
C13 C14 1.384(5) .
C13 H13 0.9500 .
C14 C15 1.385(4) .
C14 H14 0.9500 .
C15 H15 0.9500 .
C65 C66 1.516(4) .
C65 H65A 0.9800 .
C65 H65B 0.9800 .
C65 H65C 0.9800 .
C66 C67 1.505(4) .
C66 H66A 0.9900 .
C66 H66B 0.9900 .
C67 C67 1.504(6) 2_676
C67 H67A 0.9900 .
C67 H67B 0.9900 .
C69 C70 1.437(7) .
C69 C68 1.594(6) .
C68 C72 1.504(6) .
C72 C71 1.444(7) .
C71 C73 1.453(9) .
C71 C70 1.519(7) .
C73 C74 1.542(18) .

loop_
_geom_torsion_atom_site_label_1
_geom_torsion_atom_site_label_2
_geom_torsion_atom_site_label_3
_geom_torsion_atom_site_label_4
_geom_torsion
_geom_torsion_site_symmetry_1
_geom_torsion_site_symmetry_2
_geom_torsion_site_symmetry_3
_geom_torsion_site_symmetry_4
O3 Cr1 Cr2 O4 -11.05(14) . . . .
O1 Cr1 Cr2 O4 -125.73(12) . . . .
O2 Cr1 Cr2 O4 114.39(11) . . . .
O3 Cr1 Cr2 O2 -125.45(11) . . . .
O1 Cr1 Cr2 O2 119.88(9) . . . .
O3 Cr1 Cr2 O1 114.67(12) . . . .
O2 Cr1 Cr2 O1 -119.88(9) . . . .
O3 Cr1 O1 C46 35.8(3) . . . .
O2 Cr1 O1 C46 -155.9(2) . . . .
Cr2 Cr1 O1 C46 163.3(2) . . . .
O3 Cr1 O1 Cr2 -127.48(9) . . . .
O2 Cr1 O1 Cr2 40.82(6) . . . .
O4 Cr2 O1 C46 -37.5(3) . . . .
O2 Cr2 O1 C46 156.3(2) . . . .
Cr1 Cr2 O1 C46 -162.4(3) . . . .
O4 Cr2 O1 Cr1 124.96(11) . . . .
O2 Cr2 O1 Cr1 -41.24(6) . . . .
O2 Cr2 O4 C31 -39.7(11) . . . .
O1 Cr2 O4 C31 159.9(10) . . . .
Cr1 Cr2 O4 C31 -116.3(10) . . . .
Cr2 O4 C31 C40 75.8(11) . . . .
Cr2 O4 C31 C36 -45.0(11) . . . .
Cr2 O4 C31 C32 -171.4(10) . . . .
O4 C31 C40 C41 23.6(3) . . . .
C36 C31 C40 C41 140.1(3) . . . .
C32 C31 C40 C41 -90.2(3) . . . .
O4 C31 C40 C45 -159.3(3) . . . .
C36 C31 C40 C45 -42.8(4) . . . .
C32 C31 C40 C45 86.9(3) . . . .
C41 C40 C45 C44 -0.9(4) . . . .
C31 C40 C45 C44 -178.0(3) . . . .
C40 C45 C44 C43 0.8(5) . . . .
C45 C44 C43 C42 0.2(5) . . . .
C44 C43 C42 C41 -1.1(5) . . . .
C45 C40 C41 C42 -0.1(4) . . . .
C31 C40 C41 C42 177.2(3) . . . .
C43 C42 C41 C40 1.1(5) . . . .
O4 C31 C32 C35 -170.2(2) . . . .
C40 C31 C32 C35 -56.0(3) . . . .
C36 C31 C32 C35 70.7(3) . . . .
O4 C31 C32 C34 66.7(3) . . . .
C40 C31 C32 C34 -179.1(2) . . . .
C36 C31 C32 C34 -52.4(3) . . . .
O4 C31 C32 C33 -51.9(2) . . . .
C40 C31 C32 C33 62.3(3) . . . .
C36 C31 C32 C33 -171.0(2) . . . .
O4 C31 C36 C37 -38.2(3) . . . .
C40 C31 C36 C37 -155.5(2) . . . .
C32 C31 C36 C37 81.4(3) . . . .
O4 C31 C36 C38 78.0(2) . . . .
C40 C31 C36 C38 -39.4(3) . . . .
C32 C31 C36 C38 -162.5(2) . . . .
O4 C31 C36 C39 -158.7(2) . . . .
C40 C31 C36 C39 83.9(3) . . . .
C32 C31 C36 C39 -39.2(3) . . . .
O4 Cr2 O2 C16 35.1(2) . . . .
O1 Cr2 O2 C16 -156.8(2) . . . .
Cr1 Cr2 O2 C16 162.2(2) . . . .
O4 Cr2 O2 Cr1 -127.05(9) . . . .
O1 Cr2 O2 Cr1 41.00(6) . . . .
O3 Cr1 O2 C16 -36.0(3) . . . .
O1 Cr1 O2 C16 157.4(2) . . . .
Cr2 Cr1 O2 C16 -161.4(2) . . . .
O3 Cr1 O2 Cr2 125.42(11) . . . .
O1 Cr1 O2 Cr2 -41.15(6) . . . .
Cr2 O2 C16 C25 40.7(3) . . . .
Cr1 O2 C16 C25 -166.27(16) . . . .
Cr2 O2 C16 C21 154.82(16) . . . .
Cr1 O2 C16 C21 -52.1(3) . . . .
Cr2 O2 C16 C17 -78.8(3) . . . .
Cr1 O2 C16 C17 74.2(3) . . . .
O2 C16 C21 C22 64.0(3) . . . .
C25 C16 C21 C22 178.3(2) . . . .
C17 C16 C21 C22 -55.6(3) . . . .
O2 C16 C21 C23 -55.7(3) . . . .
C25 C16 C21 C23 58.6(3) . . . .
C17 C16 C21 C23 -175.3(2) . . . .
O2 C16 C21 C24 -173.5(2) . . . .
C25 C16 C21 C24 -59.1(3) . . . .
C17 C16 C21 C24 67.0(3) . . . .
O2 C16 C25 C30 19.5(3) . . . .
C21 C16 C25 C30 -94.5(3) . . . .
C17 C16 C25 C30 135.9(2) . . . .
O2 C16 C25 C26 -164.1(2) . . . .
C21 C16 C25 C26 81.9(3) . . . .
C17 C16 C25 C26 -47.7(3) . . . .
C26 C25 C30 C29 -0.4(4) . . . .
C16 C25 C30 C29 176.2(2) . . . .
C25 C30 C29 C28 0.5(4) . . . .
C30 C29 C28 C27 -0.2(4) . . . .
C29 C28 C27 C26 -0.1(4) . . . .
C28 C27 C26 C25 0.2(4) . . . .
C30 C25 C26 C27 0.1(4) . . . .
C16 C25 C26 C27 -176.5(2) . . . .
O2 C16 C17 C20 81.1(2) . . . .
C25 C16 C17 C20 -35.5(3) . . . .
C21 C16 C17 C20 -159.3(2) . . . .
O2 C16 C17 C19 -156.2(2) . . . .
C25 C16 C17 C19 87.1(3) . . . .
C21 C16 C17 C19 -36.7(3) . . . .
O2 C16 C17 C18 -34.5(3) . . . .
C25 C16 C17 C18 -151.2(2) . . . .
C21 C16 C17 C18 85.0(3) . . . .
Cr1 O1 C46 C55 40.3(3) . . . .
Cr2 O1 C46 C55 -165.13(17) . . . .
Cr1 O1 C46 C51 154.41(17) . . . .
Cr2 O1 C46 C51 -51.1(3) . . . .
Cr1 O1 C46 C47 -79.1(3) . . . .
Cr2 O1 C46 C47 75.5(3) . . . .
O1 C46 C47 C50 -34.2(3) . . . .
C55 C46 C47 C50 -150.7(2) . . . .
C51 C46 C47 C50 85.2(3) . . . .
O1 C46 C47 C49 -155.9(2) . . . .
C55 C46 C47 C49 87.6(3) . . . .
C51 C46 C47 C49 -36.5(3) . . . .
O1 C46 C47 C48 81.6(2) . . . .
C55 C46 C47 C48 -34.9(3) . . . .
C51 C46 C47 C48 -159.0(2) . . . .
O1 C46 C55 C56 16.3(3) . . . .
C51 C46 C55 C56 -97.2(3) . . . .
C47 C46 C55 C56 132.9(2) . . . .
O1 C46 C55 C60 -165.9(2) . . . .
C51 C46 C55 C60 80.6(3) . . . .
C47 C46 C55 C60 -49.3(3) . . . .
C56 C55 C60 C59 -1.8(4) . . . .
C46 C55 C60 C59 -179.7(2) . . . .
C55 C60 C59 C58 0.8(4) . . . .
C60 C59 C58 C57 0.4(4) . . . .
C59 C58 C57 C56 -0.4(4) . . . .
C60 C55 C56 C57 1.8(4) . . . .
C46 C55 C56 C57 179.7(2) . . . .
C58 C57 C56 C55 -0.7(4) . . . .
O1 C46 C51 C53 63.8(3) . . . .
C55 C46 C51 C53 177.7(2) . . . .
C47 C46 C51 C53 -56.1(3) . . . .
O1 C46 C51 C52 -56.2(2) . . . .
C55 C46 C51 C52 57.8(3) . . . .
C47 C46 C51 C52 -176.0(2) . . . .
O1 C46 C51 C54 -174.0(2) . . . .
C55 C46 C51 C54 -60.0(3) . . . .
C47 C46 C51 C54 66.2(3) . . . .
O1 Cr1 O3 C1 -33.3(10) . . . .
O2 Cr1 O3 C1 165.8(10) . . . .
Cr2 Cr1 O3 C1 -110.4(10) . . . .
Cr1 O3 C1 C10 68.0(10) . . . .
Cr1 O3 C1 C8 -52.9(11) . . . .
Cr1 O3 C1 C2 -178.0(9) . . . .
O3 C1 C8 C6 -38.3(3) . . . .
C10 C1 C8 C6 -155.7(2) . . . .
C2 C1 C8 C6 80.5(3) . . . .
O3 C1 C8 C9 77.3(3) . . . .
C10 C1 C8 C9 -40.0(3) . . . .
C2 C1 C8 C9 -163.8(2) . . . .
O3 C1 C8 C7 -159.7(2) . . . .
C10 C1 C8 C7 83.0(3) . . . .
C2 C1 C8 C7 -40.8(3) . . . .
O3 C1 C2 C4 65.9(3) . . . .
C10 C1 C2 C4 -179.5(2) . . . .
C8 C1 C2 C4 -52.4(3) . . . .
O3 C1 C2 C3 -170.7(2) . . . .
C10 C1 C2 C3 -56.0(3) . . . .
C8 C1 C2 C3 71.0(3) . . . .
O3 C1 C2 C5 -53.0(3) . . . .
C10 C1 C2 C5 61.6(3) . . . .
C8 C1 C2 C5 -171.3(2) . . . .
O3 C1 C10 C15 25.3(3) . . . .
C8 C1 C10 C15 141.7(2) . . . .
C2 C1 C10 C15 -89.0(3) . . . .
O3 C1 C10 C11 -157.2(2) . . . .
C8 C1 C10 C11 -40.8(3) . . . .
C2 C1 C10 C11 88.4(3) . . . .
C15 C10 C11 C12 -0.9(4) . . . .
C1 C10 C11 C12 -178.4(2) . . . .
C10 C11 C12 C13 0.4(4) . . . .
C11 C12 C13 C14 0.7(4) . . . .
C12 C13 C14 C15 -1.4(4) . . . .
C13 C14 C15 C10 1.0(4) . . . .
C11 C10 C15 C14 0.2(4) . . . .
C1 C10 C15 C14 177.8(2) . . . .
C65 C66 C67 C67 179.1(3) . . . 2_676
C70 C69 C68 C72 1.1(5) . . . .
C69 C68 C72 C71 -20.0(5) . . . .
C68 C72 C71 C73 160.4(5) . . . .
C68 C72 C71 C70 31.5(6) . . . .
C68 C69 C70 C71 17.6(5) . . . .
C72 C71 C70 C69 -32.3(6) . . . .
C73 C71 C70 C69 -163.0(6) . . . .
C72 C71 C73 C74 -78.5(9) . . . .
C70 C71 C73 C74 47.9(9) . . . .
